data_1555059
loop_
_publ_author_name
'Peng, Shao-Zheng'
'Sha, Chin-Kang'

_publ_section_title
;
 Stereoselective Total Syntheses of Guanacastepenes N and O.
;
_journal_issue 14
_journal_name_full 'Organic letters'
_journal_page_first 3486
_journal_page_last 3489
_journal_paper_doi 10.1021/acs.orglett.5b01498
_journal_volume 17
_journal_year 2015
_chemical_formula_sum 'C15 H22 O6'
_chemical_formula_weight 298.33
_space_group_IT_number 14
_space_group_name_Hall '-P 2yn'
_space_group_name_H-M_alt 'P 1 21/n 1'
_symmetry_cell_setting monoclinic
_symmetry_space_group_name_H-M 'P 1 21/n 1'
_atom_sites_solution_hydrogens geom
_atom_sites_solution_primary direct
_atom_sites_solution_secondary difmap
_audit_creation_method SHELXL-97
_cell_angle_alpha 90.00
_cell_angle_beta 100.3680(10)
_cell_angle_gamma 90.00
_cell_formula_units_Z 4
_cell_length_a 8.5281(2)
_cell_length_b 18.7862(5)
_cell_length_c 9.5185(3)
_cell_measurement_reflns_used 3607
_cell_measurement_temperature 296(2)
_cell_measurement_theta_max 25
_cell_measurement_theta_min 2.5
_cell_volume 1500.07(7)
_computing_cell_refinement 'Bruker APEX2'
_computing_data_collection 'Bruker APEX2'
_computing_data_reduction 'Bruker Saint'
_computing_molecular_graphics 'Bruker APEX2'
_computing_publication_material 'Bruker APEX2'
_computing_structure_refinement 'Shelxtl-97 (Sheldrick, 2008)'
_computing_structure_solution 'Shelxtl-97 (Sheldrick, 2008)'
_diffrn_ambient_temperature 296(2)
_diffrn_measured_fraction_theta_full 0.998
_diffrn_measured_fraction_theta_max 0.998
_diffrn_measurement_device_type 'CCD area detector'
_diffrn_measurement_method 'phi and omega scans'
_diffrn_radiation_monochromator graphite
_diffrn_radiation_source 'fine-focus sealed tube'
_diffrn_radiation_type MoK\a
_diffrn_radiation_wavelength 0.71073
_diffrn_reflns_av_R_equivalents 0.0232
_diffrn_reflns_av_sigmaI/netI 0.0205
_diffrn_reflns_limit_h_max 10
_diffrn_reflns_limit_h_min -9
_diffrn_reflns_limit_k_max 23
_diffrn_reflns_limit_k_min -23
_diffrn_reflns_limit_l_max 11
_diffrn_reflns_limit_l_min -11
_diffrn_reflns_number 13182
_diffrn_reflns_theta_full 26.40
_diffrn_reflns_theta_max 26.40
_diffrn_reflns_theta_min 2.17
_exptl_absorpt_coefficient_mu 0.102
_exptl_absorpt_correction_T_max 0.7454
_exptl_absorpt_correction_T_min 0.7079
_exptl_absorpt_correction_type empirical
_exptl_crystal_colour Colorless
_exptl_crystal_density_diffrn 1.321
_exptl_crystal_density_meas ?
_exptl_crystal_density_method 'not measured'
_exptl_crystal_description Lump
_exptl_crystal_F_000 640
_exptl_crystal_size_max 0.18
_exptl_crystal_size_mid 0.15
_exptl_crystal_size_min 0.15
_refine_diff_density_max 0.142
_refine_diff_density_min -0.167
_refine_diff_density_rms 0.038
_refine_ls_extinction_method none
_refine_ls_goodness_of_fit_ref 1.051
_refine_ls_hydrogen_treatment constr
_refine_ls_matrix_type full
_refine_ls_number_parameters 194
_refine_ls_number_reflns 3078
_refine_ls_number_restraints 0
_refine_ls_restrained_S_all 1.051
_refine_ls_R_factor_all 0.0548
_refine_ls_R_factor_gt 0.0389
_refine_ls_shift/su_max 0.000
_refine_ls_shift/su_mean 0.000
_refine_ls_structure_factor_coef Fsqd
_refine_ls_weighting_details 'calc w=1/[\s^2^(Fo^2^)+(0.0521P)^2^+0.2175P] where P=(Fo^2^+2Fc^2^)/3'
_refine_ls_weighting_scheme calc
_refine_ls_wR_factor_gt 0.0963
_refine_ls_wR_factor_ref 0.1100
_reflns_number_gt 2247
_reflns_number_total 3078
_reflns_threshold_expression >2sigma(I)
_cod_data_source_file ol5b01498_si_008.cif
_cod_data_source_block 090526_0m
_cod_depositor_comments
;
The following automatic conversions were performed:

data item '_symmetry_cell_setting' value 'Monoclinic' was changed to
'monoclinic' in accordance with the
/home/saulius/struct/COD-crude-data/automatic-downloads/DataCite-retrospective/ACS/depositions/lib/dictionaries/cif_core.dic
dictionary named 'cif_core.dic' version 2.4.2 last updated on
2011-04-26.

data item '_exptl_crystal_density_meas' value 'not measured' was
changed to '?' -- the value is perceived as not measured.

Automatic conversion script
Id: cif_fix_values 6909 2019-04-08 15:41:33Z antanas 
;
_cod_original_sg_symbol_H-M P2(1)/n
_cod_database_code 1555059

loop_
_symmetry_equiv_pos_as_xyz
'x, y, z'
'-x+1/2, y+1/2, -z+1/2'
'-x, -y, -z'
'x-1/2, -y-1/2, z-1/2'

loop_
_atom_site_label
_atom_site_type_symbol
_atom_site_fract_x
_atom_site_fract_y
_atom_site_fract_z
_atom_site_U_iso_or_equiv
_atom_site_adp_type
_atom_site_occupancy
_atom_site_symmetry_multiplicity
_atom_site_calc_flag
_atom_site_refinement_flags
C1 C 0.03131(17) 0.12877(9) 0.87479(17) 0.0525(4) Uani 1 1 d .
H1 H -0.0299 0.0844 0.8689 0.063 Uiso 1 1 calc R
C2 C -0.0178(2) 0.17395(11) 0.9911(2) 0.0702(5) Uani 1 1 d .
H2A H -0.1330 0.1730 0.9802 0.084 Uiso 1 1 calc R
H2B H 0.0137 0.2228 0.9784 0.084 Uiso 1 1 calc R
C3 C 0.0534(2) 0.15041(11) 1.1415(2) 0.0768(6) Uani 1 1 d .
H3A H -0.0162 0.1654 1.2060 0.092 Uiso 1 1 calc R
H3B H 0.0592 0.0989 1.1443 0.092 Uiso 1 1 calc R
C4 C 0.2181(2) 0.18057(10) 1.19277(19) 0.0667(5) Uani 1 1 d .
H4A H 0.2457 0.1732 1.2951 0.080 Uiso 1 1 calc R
H4B H 0.2140 0.2315 1.1763 0.080 Uiso 1 1 calc R
C5 C 0.3502(2) 0.14992(9) 1.12411(16) 0.0565(4) Uani 1 1 d .
H5A H 0.3587 0.0996 1.1467 0.068 Uiso 1 1 calc R
H5B H 0.4495 0.1720 1.1688 0.068 Uiso 1 1 calc R
C6 C 0.33533(16) 0.15786(7) 0.96210(15) 0.0414(3) Uani 1 1 d .
C7 C 0.49825(16) 0.14004(8) 0.92172(17) 0.0503(4) Uani 1 1 d .
H7 H 0.5759 0.1732 0.9747 0.060 Uiso 1 1 calc R
C8 C 0.49822(18) 0.15253(9) 0.76545(18) 0.0551(4) Uani 1 1 d .
H8A H 0.6013 0.1390 0.7445 0.066 Uiso 1 1 calc R
H8B H 0.4837 0.2030 0.7454 0.066 Uiso 1 1 calc R
C9 C 0.36997(16) 0.11168(8) 0.66812(16) 0.0458(4) Uani 1 1 d .
H9 H 0.3534 0.1325 0.5722 0.055 Uiso 1 1 calc R
C10 C 0.27169(16) 0.00147(8) 0.60208(16) 0.0475(4) Uani 1 1 d .
C11 C 0.21100(15) 0.10532(7) 0.71809(14) 0.0386(3) Uani 1 1 d .
C12 C 0.08377(18) 0.15832(8) 0.65322(17) 0.0499(4) Uani 1 1 d .
C13 C 0.20738(15) 0.10911(7) 0.87813(15) 0.0398(3) Uani 1 1 d .
H13 H 0.2247 0.0609 0.9174 0.048 Uiso 1 1 calc R
C14 C 0.2836(2) -0.07404(9) 0.6528(2) 0.0747(6) Uani 1 1 d .
H14A H 0.3673 -0.0977 0.6158 0.112 Uiso 1 1 calc R
H14B H 0.1843 -0.0979 0.6199 0.112 Uiso 1 1 calc R
H14C H 0.3070 -0.0749 0.7553 0.112 Uiso 1 1 calc R
C15 C 0.2339(2) 0.00833(11) 0.44139(18) 0.0672(5) Uani 1 1 d .
H15A H 0.2250 0.0578 0.4157 0.101 Uiso 1 1 calc R
H15B H 0.1350 -0.0153 0.4056 0.101 Uiso 1 1 calc R
H15C H 0.3177 -0.0131 0.4008 0.101 Uiso 1 1 calc R
O1 O 0.41439(11) 0.03849(5) 0.66138(11) 0.0506(3) Uani 1 1 d .
O2 O 0.15085(11) 0.03729(5) 0.66416(11) 0.0469(3) Uani 1 1 d .
O3 O -0.01884(12) 0.16754(6) 0.74051(12) 0.0607(3) Uani 1 1 d .
O4 O 0.06895(15) 0.18634(6) 0.53767(13) 0.0698(4) Uani 1 1 d .
O5 O 0.29401(12) 0.22887(5) 0.91604(11) 0.0494(3) Uani 1 1 d .
H5 H 0.3634 0.2564 0.9544 0.074 Uiso 1 1 calc R
O6 O 0.54994(15) 0.07011(6) 0.96613(13) 0.0685(4) Uani 1 1 d .
H6 H 0.5160 0.0416 0.9026 0.103 Uiso 1 1 calc R

loop_
_atom_site_aniso_label
_atom_site_aniso_U_11
_atom_site_aniso_U_22
_atom_site_aniso_U_33
_atom_site_aniso_U_23
_atom_site_aniso_U_13
_atom_site_aniso_U_12
C1 0.0370(8) 0.0625(10) 0.0585(10) -0.0064(8) 0.0101(7) -0.0037(7)
C2 0.0455(9) 0.0913(13) 0.0773(13) -0.0214(10) 0.0210(9) 0.0004(9)
C3 0.0819(14) 0.0870(14) 0.0695(12) -0.0177(10) 0.0355(11) -0.0171(11)
C4 0.0794(13) 0.0714(12) 0.0503(10) -0.0075(8) 0.0141(9) -0.0031(10)
C5 0.0630(10) 0.0515(9) 0.0500(9) -0.0010(7) -0.0031(8) 0.0021(8)
C6 0.0377(7) 0.0357(7) 0.0476(8) -0.0001(6) -0.0012(6) 0.0010(6)
C7 0.0341(8) 0.0470(8) 0.0653(10) -0.0095(7) -0.0032(7) -0.0016(6)
C8 0.0365(8) 0.0551(9) 0.0756(11) -0.0085(8) 0.0153(8) -0.0111(7)
C9 0.0373(8) 0.0498(8) 0.0510(8) 0.0016(7) 0.0102(6) -0.0022(6)
C10 0.0308(7) 0.0530(9) 0.0566(9) -0.0130(7) 0.0021(6) 0.0039(6)
C11 0.0308(7) 0.0372(7) 0.0462(8) -0.0010(6) 0.0028(6) -0.0006(5)
C12 0.0422(8) 0.0507(9) 0.0529(9) -0.0054(7) -0.0018(7) 0.0076(7)
C13 0.0358(7) 0.0375(7) 0.0452(8) 0.0012(6) 0.0052(6) -0.0019(6)
C14 0.0687(12) 0.0508(10) 0.0967(15) -0.0114(9) -0.0062(11) 0.0062(8)
C15 0.0490(10) 0.0943(13) 0.0571(10) -0.0198(9) 0.0064(8) -0.0026(9)
O1 0.0304(5) 0.0563(6) 0.0632(7) -0.0141(5) 0.0032(5) 0.0033(4)
O2 0.0336(5) 0.0469(6) 0.0604(6) -0.0143(5) 0.0095(5) -0.0046(4)
O3 0.0390(6) 0.0763(8) 0.0638(7) -0.0081(6) 0.0014(5) 0.0188(5)
O4 0.0759(9) 0.0725(8) 0.0556(7) 0.0108(6) -0.0029(6) 0.0249(6)
O5 0.0469(6) 0.0362(5) 0.0613(7) -0.0004(5) -0.0004(5) 0.0004(4)
O6 0.0634(8) 0.0603(7) 0.0726(8) -0.0089(6) -0.0127(6) 0.0245(6)

loop_
_atom_type_symbol
_atom_type_description
_atom_type_scat_dispersion_real
_atom_type_scat_dispersion_imag
_atom_type_scat_source
C C 0.0033 0.0016 'International Tables Vol C Tables 4.2.6.8 and 6.1.1.4'
H H 0.0000 0.0000 'International Tables Vol C Tables 4.2.6.8 and 6.1.1.4'
O O 0.0106 0.0060 'International Tables Vol C Tables 4.2.6.8 and 6.1.1.4'

loop_
_geom_angle_atom_site_label_1
_geom_angle_atom_site_label_2
_geom_angle_atom_site_label_3
_geom_angle
O3 C1 C2 106.46(14)
O3 C1 C13 105.50(11)
C2 C1 C13 121.10(13)
O3 C1 H1 107.7
C2 C1 H1 107.7
C13 C1 H1 107.7
C1 C2 C3 114.25(16)
C1 C2 H2A 108.7
C3 C2 H2A 108.7
C1 C2 H2B 108.7
C3 C2 H2B 108.7
H2A C2 H2B 107.6
C4 C3 C2 112.72(16)
C4 C3 H3A 109.0
C2 C3 H3A 109.0
C4 C3 H3B 109.0
C2 C3 H3B 109.0
H3A C3 H3B 107.8
C3 C4 C5 116.00(15)
C3 C4 H4A 108.3
C5 C4 H4A 108.3
C3 C4 H4B 108.3
C5 C4 H4B 108.3
H4A C4 H4B 107.4
C4 C5 C6 117.66(14)
C4 C5 H5A 107.9
C6 C5 H5A 107.9
C4 C5 H5B 107.9
C6 C5 H5B 107.9
H5A C5 H5B 107.2
O5 C6 C5 111.78(11)
O5 C6 C13 106.53(10)
C5 C6 C13 112.86(12)
O5 C6 C7 108.03(11)
C5 C6 C7 108.33(12)
C13 C6 C7 109.17(11)
O6 C7 C8 112.43(13)
O6 C7 C6 111.73(13)
C8 C7 C6 111.84(12)
O6 C7 H7 106.8
C8 C7 H7 106.8
C6 C7 H7 106.8
C7 C8 C9 113.47(12)
C7 C8 H8A 108.9
C9 C8 H8A 108.9
C7 C8 H8B 108.9
C9 C8 H8B 108.9
H8A C8 H8B 107.7
O1 C9 C8 110.35(12)
O1 C9 C11 101.35(11)
C8 C9 C11 115.87(12)
O1 C9 H9 109.6
C8 C9 H9 109.6
C11 C9 H9 109.6
O1 C10 O2 103.40(10)
O1 C10 C14 109.31(12)
O2 C10 C14 108.79(14)
O1 C10 C15 111.74(13)
O2 C10 C15 109.67(12)
C14 C10 C15 113.42(14)
O2 C11 C12 104.75(10)
O2 C11 C9 103.84(10)
C12 C11 C9 115.67(12)
O2 C11 C13 109.08(11)
C12 C11 C13 103.48(11)
C9 C11 C13 119.12(11)
O4 C12 O3 122.94(14)
O4 C12 C11 127.37(15)
O3 C12 C11 109.60(13)
C11 C13 C6 113.97(11)
C11 C13 C1 100.64(11)
C6 C13 C1 117.81(12)
C11 C13 H13 108.0
C6 C13 H13 108.0
C1 C13 H13 108.0
C10 C14 H14A 109.5
C10 C14 H14B 109.5
H14A C14 H14B 109.5
C10 C14 H14C 109.5
H14A C14 H14C 109.5
H14B C14 H14C 109.5
C10 C15 H15A 109.5
C10 C15 H15B 109.5
H15A C15 H15B 109.5
C10 C15 H15C 109.5
H15A C15 H15C 109.5
H15B C15 H15C 109.5
C10 O1 C9 105.80(10)
C11 O2 C10 109.00(10)
C12 O3 C1 111.13(11)
C6 O5 H5 109.5
C7 O6 H6 109.5

loop_
_geom_bond_atom_site_label_1
_geom_bond_atom_site_label_2
_geom_bond_distance
C1 O3 1.466(2)
C1 C2 1.512(2)
C1 C13 1.5411(19)
C1 H1 0.9800
C2 C3 1.517(3)
C2 H2A 0.9700
C2 H2B 0.9700
C3 C4 1.511(3)
C3 H3A 0.9700
C3 H3B 0.9700
C4 C5 1.514(3)
C4 H4A 0.9700
C4 H4B 0.9700
C5 C6 1.532(2)
C5 H5A 0.9700
C5 H5B 0.9700
C6 O5 1.4284(16)
C6 C13 1.5344(18)
C6 C7 1.543(2)
C7 O6 1.4254(18)
C7 C8 1.506(2)
C7 H7 0.9800
C8 C9 1.510(2)
C8 H8A 0.9700
C8 H8B 0.9700
C9 O1 1.4306(18)
C9 C11 1.5201(19)
C9 H9 0.9800
C10 O1 1.4269(16)
C10 O2 1.4434(17)
C10 C14 1.496(2)
C10 C15 1.511(2)
C11 O2 1.4370(16)
C11 C12 1.5194(19)
C11 C13 1.5308(19)
C12 O4 1.2053(19)
C12 O3 1.3220(19)
C13 H13 0.9800
C14 H14A 0.9600
C14 H14B 0.9600
C14 H14C 0.9600
C15 H15A 0.9600
C15 H15B 0.9600
C15 H15C 0.9600
O5 H5 0.8200
O6 H6 0.8200
